data_1006141
loop_
_publ_author_name
'Rodriguez-Carvajal, J'
'Hennion, M'
'Moussa, F'
'Moudden, A H'
'Pinsard, L'
'Revcolevschi, A'

_publ_section_title
;
Neutron-diffraction of the Jahn-Teller transition in stoichiometric La
Mn O3
;
_journal_coden_ASTM PRBMDO
_journal_name_full
;
Physical Review, Serie 3. B - Condensed Matter (18,1978-)
;
_journal_page_first 3189
_journal_page_last 3192
_journal_volume 57
_journal_year 1998
_journal_paper_doi 10.1103/PhysRevB.57.R3189
_chemical_formula_structural 'La (Mn O3)'
_chemical_formula_sum 'La Mn O3'
_chemical_name_systematic 'Lanthanum manganate(III)'
_space_group_IT_number 62
_symmetry_cell_setting orthorhombic
_symmetry_Int_Tables_number 62
_symmetry_space_group_name_Hall '-P 2c 2ab'
_symmetry_space_group_name_H-M 'P b n m'
_cell_angle_alpha 90
_cell_angle_beta 90
_cell_angle_gamma 90
_cell_formula_units_Z 4
_cell_length_a 5.5367(1)
_cell_length_b 5.7473(1)
_cell_length_c 7.6929(2)
_cell_volume 244.8
_diffrn_ambient_temperature 298
_refine_ls_R_factor_all 0.0898
_cod_database_code 1006141

loop_
_symmetry_equiv_pos_as_xyz
x,y,z
1/2-x,1/2+y,1/2-z
-x,-y,1/2+z
1/2+x,1/2-y,-z
-x,-y,-z
1/2+x,1/2-y,1/2+z
x,y,1/2-z
1/2-x,1/2+y,z

loop_
_atom_site_label
_atom_site_type_symbol
_atom_site_symmetry_multiplicity
_atom_site_Wyckoff_symbol
_atom_site_fract_x
_atom_site_fract_y
_atom_site_fract_z
_atom_site_occupancy
_atom_site_attached_hydrogens
_atom_site_calc_flag
La1 La3+ 4 c -0.0078(3) 0.0490(2) 0.25 1. 0 d
Mn1 Mn3+ 4 a 0.5 0. 0. 1. 0 d
O1 O2- 4 c 0.0745(3) 0.4874(3) 0.25 1. 0 d
O2 O2- 8 d 0.7256(2) 0.3066(2) 0.0384(2) 1. 0 d

loop_
_atom_type_symbol
_atom_type_oxidation_number
La3+ 3.000
Mn3+ 3.000
O2- -2.000
